data_7231610
loop_
_publ_author_name
'Han, Jingyu'
'Li, Shufen'
'Tang, Chunying'
'Zheng, Wei'
'Jiang, Wenqing'
'Jia, Dingxian'

_publ_section_title
;
 Hydrazine-solvothermal methods to synthesize polymeric thioarsenates from
 one-dimensional chains to a three-dimensional framework
;
_journal_issue 59
_journal_name_full 'RSC Advances'
_journal_page_first 34078
_journal_paper_doi 10.1039/C8RA06335D
_journal_volume 8
_journal_year 2018
_chemical_formula_moiety 'C6 H40 As4 Mn7 N14 S13'
_chemical_formula_sum 'C6 H40 As4 Mn7 N14 S13'
_chemical_formula_weight 1409.56
_chemical_name_systematic
; 
 ? 
;
_space_group_IT_number 14
_symmetry_cell_setting monoclinic
_symmetry_Int_Tables_number 14
_symmetry_space_group_name_Hall '-P 2ybc'
_symmetry_space_group_name_H-M 'P 1 21/c 1'
_atom_sites_solution_hydrogens geom
_atom_sites_solution_primary direct
_atom_sites_solution_secondary difmap
_audit_creation_method SHELXL-97
_audit_update_record
;
2018-07-17 deposited with the CCDC.
2018-10-04 downloaded from the CCDC.
;
_cell_angle_alpha 90.00
_cell_angle_beta 120.57(2)
_cell_angle_gamma 90.00
_cell_formula_units_Z 4
_cell_length_a 10.378(2)
_cell_length_b 27.244(5)
_cell_length_c 17.662(5)
_cell_measurement_reflns_used 13180
_cell_measurement_temperature 293(2)
_cell_measurement_theta_max 25.35
_cell_measurement_theta_min 2.9908
_cell_volume 4299.6(19)
_computing_cell_refinement CrystalClear
_computing_data_collection CrystalClear
_computing_data_reduction CrystalStructure
_computing_structure_refinement 'SHELXL-97 (Sheldrick, 1997)'
_computing_structure_solution 'SHELXS-97 (Sheldrick, 1990)'
_diffrn_ambient_temperature 293(2)
_diffrn_detector_area_resol_mean 14.63
_diffrn_measured_fraction_theta_full 0.998
_diffrn_measured_fraction_theta_max 0.998
_diffrn_measurement_device_type 'Rigaku Saturn'
_diffrn_measurement_method \w
_diffrn_radiation_monochromator graphite
_diffrn_radiation_source 'fine-focus sealed tube'
_diffrn_radiation_type MoK\a
_diffrn_radiation_wavelength 0.71073
_diffrn_reflns_av_R_equivalents 0.0724
_diffrn_reflns_av_sigmaI/netI 0.0521
_diffrn_reflns_limit_h_max 12
_diffrn_reflns_limit_h_min -12
_diffrn_reflns_limit_k_max 32
_diffrn_reflns_limit_k_min -30
_diffrn_reflns_limit_l_max 17
_diffrn_reflns_limit_l_min -21
_diffrn_reflns_number 21029
_diffrn_reflns_theta_full 25.35
_diffrn_reflns_theta_max 25.35
_diffrn_reflns_theta_min 2.99
_exptl_absorpt_coefficient_mu 5.703
_exptl_absorpt_correction_T_max 0.3950
_exptl_absorpt_correction_T_min 0.2795
_exptl_absorpt_correction_type multi-scan
_exptl_absorpt_process_details 'Jacobson, R. (1998) Private communication'
_exptl_crystal_colour Orang-yellow
_exptl_crystal_density_diffrn 2.178
_exptl_crystal_density_method 'not measured'
_exptl_crystal_description Block
_exptl_crystal_F_000 2756
_exptl_crystal_size_max 0.30
_exptl_crystal_size_mid 0.20
_exptl_crystal_size_min 0.20
_refine_diff_density_max 1.611
_refine_diff_density_min -1.121
_refine_diff_density_rms 0.280
_refine_ls_extinction_method none
_refine_ls_goodness_of_fit_ref 1.114
_refine_ls_hydrogen_treatment constr
_refine_ls_matrix_type full
_refine_ls_number_parameters 376
_refine_ls_number_reflns 7861
_refine_ls_number_restraints 28
_refine_ls_restrained_S_all 1.113
_refine_ls_R_factor_all 0.0501
_refine_ls_R_factor_gt 0.0406
_refine_ls_shift/su_max 0.002
_refine_ls_shift/su_mean 0.000
_refine_ls_structure_factor_coef Fsqd
_refine_ls_weighting_details 'calc w=1/[\s^2^(Fo^2^)+(0.0860P)^2^+192.6469P] where P=(Fo^2^+2Fc^2^)/3'
_refine_ls_weighting_scheme calc
_refine_ls_wR_factor_gt 0.0817
_refine_ls_wR_factor_ref 0.0925
_reflns_number_gt 6887
_reflns_number_total 7861
_reflns_threshold_expression >2sigma(I)
_cod_data_source_file c8ra06335d2.cif
_cod_data_source_block compound_1
_cod_original_cell_volume 4299.6(17)
_cod_original_sg_symbol_Hall '-P 2ybc '
_cod_original_sg_symbol_H-M 'P 21/c '
_cod_database_code 7231610

loop_
_symmetry_equiv_pos_as_xyz
'x, y, z'
'-x, y+1/2, -z+1/2'
'-x, -y, -z'
'x, -y-1/2, z-1/2'

loop_
_atom_site_label
_atom_site_type_symbol
_atom_site_fract_x
_atom_site_fract_y
_atom_site_fract_z
_atom_site_U_iso_or_equiv
_atom_site_adp_type
_atom_site_occupancy
_atom_site_symmetry_multiplicity
_atom_site_calc_flag
_atom_site_refinement_flags
As1 As 0.4865(4) 0.24622(12) 0.1974(2) 0.0474(9) Uani 1 1 d .
As2 As 0.5327(4) 0.49757(11) 0.2598(2) 0.0428(9) Uani 1 1 d .
As3 As -0.1402(3) 0.38269(11) 0.0515(2) 0.0370(8) Uani 1 1 d .
As4 As 0.3318(4) 0.35177(14) 0.4971(2) 0.0474(9) Uani 1 1 d .
Mn1 Mn 0.1607(5) 0.30531(15) 0.1166(3) 0.0333(10) Uani 1 1 d .
Mn2 Mn 0.5249(4) 0.37235(15) 0.2281(3) 0.0316(10) Uani 1 1 d .
Mn3 Mn 0.1915(5) 0.44354(15) 0.1458(3) 0.0310(10) Uani 1 1 d .
Mn4 Mn 0.0794(4) 0.36686(17) 0.2783(3) 0.0338(11) Uani 1 1 d .
Mn5 Mn 0.4219(5) 0.29373(16) 0.3572(3) 0.0361(11) Uani 1 1 d .
Mn6 Mn 0.4374(5) 0.42714(16) 0.3840(3) 0.0332(10) Uani 1 1 d D
Mn7 Mn 0.0759(6) 0.10660(17) 0.2491(3) 0.0458(13) Uani 1 1 d D
S1 S 0.3014(7) 0.3685(2) 0.2501(4) 0.0233(14) Uani 1 1 d .
S2 S 0.2977(8) 0.2342(3) 0.2223(6) 0.0409(19) Uani 1 1 d .
S3 S 0.3953(9) 0.3075(3) 0.0989(5) 0.043(2) Uani 1 1 d .
S4 S 0.6381(8) 0.2897(3) 0.3205(5) 0.044(2) Uani 1 1 d .
S5 S 0.6619(9) 0.4378(3) 0.3577(5) 0.0406(19) Uani 1 1 d .
S6 S 0.4295(9) 0.4539(3) 0.1344(5) 0.044(2) Uani 1 1 d .
S7 S 0.3318(8) 0.5044(3) 0.2770(5) 0.0351(17) Uani 1 1 d .
S8 S 0.0358(8) 0.3806(3) 0.0136(5) 0.0363(17) Uani 1 1 d .
S9 S -0.0455(8) 0.4401(3) 0.1604(5) 0.0384(18) Uani 1 1 d .
S10 S -0.0775(8) 0.3134(3) 0.1332(5) 0.0358(17) Uani 1 1 d .
S11 S 0.2195(9) 0.4204(3) 0.4183(5) 0.046(2) Uani 1 1 d .
S12 S 0.2005(9) 0.2957(3) 0.3895(6) 0.049(2) Uani 1 1 d .
S13 S 0.5475(8) 0.3545(3) 0.4934(5) 0.045(2) Uani 1 1 d .
N1 N 0.022(3) 0.2540(9) -0.001(2) 0.053(9) Uani 1 1 d D
H1A H -0.0532 0.2714 -0.0438 0.067 Uiso 1 1 calc R
H1B H 0.0806 0.2433 -0.0213 0.067 Uiso 1 1 calc R
N2 N -0.040(4) 0.2121(11) 0.019(2) 0.056(15) Uani 1 1 d D
H2A H -0.1190 0.2013 -0.0303 0.080 Uiso 1 1 d R
H2B H -0.0690 0.2220 0.0562 0.080 Uiso 1 1 d R
N3 N 0.731(3) 0.3741(8) 0.2159(15) 0.035(6) Uani 1 1 d .
H3A H 0.7208 0.3502 0.1781 0.042 Uiso 1 1 calc R
H3B H 0.7303 0.4028 0.1906 0.042 Uiso 1 1 calc R
N4 N 0.873(2) 0.3688(9) 0.2909(17) 0.041(6) Uani 1 1 d .
H4A H 0.8719 0.3409 0.3178 0.049 Uiso 1 1 calc R
H4B H 0.8849 0.3937 0.3276 0.049 Uiso 1 1 calc R
N5 N 0.0779(19) 0.5004(7) 0.0346(12) 0.032(4) Uani 1 1 d .
H5A H 0.0930 0.5297 0.0612 0.043 Uiso 1 1 calc R
H5B H 0.1313 0.5006 0.0074 0.043 Uiso 1 1 calc R
N6 N 0.534(3) 0.2343(10) 0.4590(15) 0.045(7) Uani 1 1 d .
H6A H 0.6221 0.2460 0.5025 0.054 Uiso 1 1 calc R
H6B H 0.4767 0.2277 0.4824 0.054 Uiso 1 1 calc R
N7 N 0.561(4) 0.1910(13) 0.429(2) 0.048(12) Uani 1 1 d .
H7A H 0.4749 0.1784 0.3878 0.068 Uiso 1 1 d R
H7B H 0.6202 0.1966 0.4073 0.068 Uiso 1 1 d R
N8 N 0.554(3) 0.4817(9) 0.5046(15) 0.055(8) Uani 1 1 d D
H8A H 0.5869 0.4651 0.5552 0.066 Uiso 1 1 calc R
H8B H 0.6328 0.4962 0.5059 0.066 Uiso 1 1 calc R
N9A N 0.333(2) 0.105(2) 0.325(3) 0.060(6) Uani 0.50 1 d PD
N9B N 0.255(5) 0.1497(15) 0.367(2) 0.060(6) Uani 0.50 1 d PD
N10A N 0.148(6) 0.0597(18) 0.369(3) 0.060(6) Uani 0.50 1 d PD
N10B N 0.228(5) 0.0438(14) 0.327(3) 0.060(6) Uani 0.50 1 d PD
N11A N 0.039(9) 0.0327(11) 0.183(3) 0.074(9) Uani 0.40 1 d PD
N11B N -0.086(5) 0.0576(18) 0.136(3) 0.074(9) Uani 0.60 1 d PD
N12 N 0.133(4) 0.1152(11) 0.1455(17) 0.061(9) Uani 1 1 d D
H12A H 0.1176 0.1466 0.1275 0.081 Uiso 1 1 calc R
H12B H 0.2313 0.1089 0.1689 0.081 Uiso 1 1 calc R
N13A N -0.164(3) 0.1131(18) 0.212(4) 0.069(9) Uani 0.50 1 d PD
N13B N -0.095(5) 0.1101(15) 0.293(3) 0.069(9) Uani 0.50 1 d PD
N14A N 0.060(4) 0.1804(12) 0.302(3) 0.069(9) Uani 0.50 1 d PD
N14B N -0.066(5) 0.1753(13) 0.191(3) 0.069(9) Uani 0.50 1 d PD
C1A C 0.409(7) 0.084(3) 0.414(4) 0.060(6) Uani 0.50 1 d PD
C1B C 0.339(8) 0.1103(19) 0.431(4) 0.060(6) Uani 0.50 1 d PD
C2A C 0.305(6) 0.043(2) 0.410(5) 0.060(6) Uani 0.50 1 d PD
C2B C 0.371(7) 0.061(2) 0.404(4) 0.060(6) Uani 0.50 1 d PD
C3 C -0.015(5) 0.0380(14) 0.088(3) 0.080(11) Uani 1 1 d D
C4 C 0.048(5) 0.0833(14) 0.068(2) 0.080(11) Uani 1 1 d D
H4C H 0.1131 0.0732 0.0464 0.118 Uiso 1 1 calc R
H4D H -0.0337 0.1020 0.0220 0.118 Uiso 1 1 calc R
C5 C -0.199(4) 0.1522(10) 0.257(3) 0.071(11) Uani 1 1 d D
C6 C -0.101(4) 0.1941(12) 0.257(3) 0.071(11) Uani 1 1 d D

loop_
_atom_site_aniso_label
_atom_site_aniso_U_11
_atom_site_aniso_U_22
_atom_site_aniso_U_33
_atom_site_aniso_U_23
_atom_site_aniso_U_13
_atom_site_aniso_U_12
As1 0.0396(19) 0.0355(18) 0.066(2) -0.0142(16) 0.0261(18) 0.0046(15)
As2 0.0392(18) 0.0319(17) 0.057(2) -0.0010(15) 0.0241(17) -0.0115(14)
As3 0.0206(14) 0.0416(18) 0.0347(17) 0.0085(14) 0.0039(13) 0.0042(13)
As4 0.044(2) 0.072(2) 0.0278(17) 0.0119(16) 0.0188(16) 0.0051(17)
Mn1 0.034(2) 0.023(2) 0.039(3) -0.0025(18) 0.016(2) -0.0033(19)
Mn2 0.023(2) 0.035(2) 0.040(3) -0.0049(19) 0.018(2) -0.0055(18)
Mn3 0.030(2) 0.034(2) 0.028(2) 0.0076(18) 0.014(2) 0.0052(19)
Mn4 0.018(2) 0.047(3) 0.039(3) 0.005(2) 0.017(2) 0.0021(19)
Mn5 0.038(3) 0.026(2) 0.040(3) 0.0118(19) 0.017(2) 0.0055(19)
Mn6 0.036(3) 0.033(2) 0.029(2) -0.0054(18) 0.016(2) -0.0018(19)
Mn7 0.063(3) 0.033(3) 0.049(3) -0.009(2) 0.034(3) -0.012(2)
S1 0.022(3) 0.021(3) 0.023(3) -0.003(3) 0.009(3) -0.001(3)
S2 0.029(4) 0.026(4) 0.058(5) 0.000(3) 0.015(4) 0.003(3)
S3 0.038(4) 0.052(5) 0.048(5) -0.017(4) 0.028(4) -0.007(4)
S4 0.020(4) 0.048(5) 0.051(5) 0.003(4) 0.010(4) 0.000(3)
S5 0.035(4) 0.051(5) 0.033(4) -0.007(3) 0.015(4) -0.004(4)
S6 0.038(4) 0.043(5) 0.048(5) 0.011(4) 0.019(4) 0.005(4)
S7 0.038(4) 0.029(4) 0.034(4) -0.003(3) 0.015(3) 0.001(3)
S8 0.038(4) 0.045(4) 0.025(4) 0.006(3) 0.015(3) 0.005(4)
S9 0.031(4) 0.036(4) 0.044(5) -0.001(3) 0.016(4) 0.005(3)
S10 0.024(4) 0.045(4) 0.036(4) 0.008(3) 0.014(3) -0.001(3)
S11 0.044(5) 0.058(5) 0.046(5) -0.002(4) 0.031(4) 0.002(4)
S12 0.039(5) 0.055(5) 0.055(5) 0.008(4) 0.025(4) -0.007(4)
S13 0.029(4) 0.057(5) 0.028(4) -0.004(4) -0.001(3) 0.004(4)
N1 0.060(19) 0.041(17) 0.043(3) 0.022(17) 0.017(2) 0.014(14)
N2 0.046(4) 0.057(2) 0.056(2) -0.010(19) 0.02(3) -0.015(3)
N3 0.038(14) 0.024(13) 0.038(14) -0.010(10) 0.015(12) -0.003(11)
N4 0.026(13) 0.045(16) 0.057(17) -0.008(13) 0.025(13) -0.017(11)
N5 0.037(10) 0.026(10) 0.031(12) -0.010(9) 0.016(10) -0.007(8)
N6 0.044(16) 0.046(17) 0.022(13) 0.003(11) 0.001(12) 0.002(13)
N7 0.046(2) 0.057(3) 0.032(3) 0.014(2) 0.013(2) 0.003(19)
N8 0.048(18) 0.056(19) 0.056(18) -0.021(15) 0.023(16) -0.008(14)
N9A 0.063(16) 0.056(16) 0.058(14) 0.005(12) 0.029(13) 0.014(12)
N9B 0.063(16) 0.056(16) 0.058(14) 0.005(12) 0.029(13) 0.014(12)
N10A 0.063(16) 0.056(16) 0.058(14) 0.005(12) 0.029(13) 0.014(12)
N10B 0.063(16) 0.056(16) 0.058(14) 0.005(12) 0.029(13) 0.014(12)
N11A 0.079(2) 0.059(18) 0.070(2) -0.034(16) 0.027(2) -0.025(16)
N11B 0.079(2) 0.059(18) 0.070(2) -0.034(16) 0.027(2) -0.025(16)
N12 0.049(2) 0.059(18) 0.070(2) -0.034(16) 0.027(2) -0.025(16)
N13A 0.067(2) 0.059(16) 0.070(3) -0.029(19) 0.027(2) -0.006(15)
N13B 0.067(2) 0.059(16) 0.070(3) -0.029(19) 0.027(2) -0.006(15)
N14A 0.067(2) 0.059(16) 0.070(3) -0.029(19) 0.027(2) -0.006(15)
N14B 0.067(2) 0.059(16) 0.070(3) -0.029(19) 0.027(2) -0.006(15)
C1A 0.063(16) 0.056(16) 0.058(14) 0.005(12) 0.029(13) 0.014(12)
C1B 0.063(16) 0.056(16) 0.058(14) 0.005(12) 0.029(13) 0.014(12)
C2A 0.063(16) 0.056(16) 0.058(14) 0.005(12) 0.029(13) 0.014(12)
C2B 0.063(16) 0.056(16) 0.058(14) 0.005(12) 0.029(13) 0.014(12)
C3 0.079(2) 0.068(2) 0.068(2) -0.026(19) 0.02(2) -0.015(19)
C4 0.079(2) 0.068(2) 0.068(2) -0.026(19) 0.02(2) -0.015(19)
C5 0.070(3) 0.043(16) 0.072(3) 0.012(18) 0.015(2) 0.018(18)
C6 0.070(3) 0.043(16) 0.072(3) 0.012(18) 0.015(2) 0.018(18)

loop_
_atom_type_symbol
_atom_type_description
_atom_type_scat_dispersion_real
_atom_type_scat_dispersion_imag
_atom_type_scat_source
C C 0.0033 0.0016 'International Tables Vol C Tables 4.2.6.8 and 6.1.1.4'
H H 0.0000 0.0000 'International Tables Vol C Tables 4.2.6.8 and 6.1.1.4'
As As 0.0499 2.0058 'International Tables Vol C Tables 4.2.6.8 and 6.1.1.4'
Mn Mn 0.3368 0.7283 'International Tables Vol C Tables 4.2.6.8 and 6.1.1.4'
N N 0.0061 0.0033 'International Tables Vol C Tables 4.2.6.8 and 6.1.1.4'
S S 0.1246 0.1234 'International Tables Vol C Tables 4.2.6.8 and 6.1.1.4'

loop_
_geom_angle_atom_site_label_1
_geom_angle_atom_site_label_2
_geom_angle_atom_site_label_3
_geom_angle
_geom_angle_site_symmetry_1
_geom_angle_site_symmetry_3
S2 As1 S3 101.3(3) . .
S2 As1 S4 97.9(3) . .
S3 As1 S4 99.7(3) . .
S6 As2 S5 99.9(3) . .
S6 As2 S7 99.6(3) . .
S5 As2 S7 100.7(3) . .
S8 As3 S10 99.0(3) . .
S8 As3 S9 101.6(3) . .
S10 As3 S9 100.0(3) . .
S11 As4 S12 97.9(3) . .
S11 As4 S13 99.3(3) . .
S12 As4 S13 100.3(3) . .
N1 Mn1 S2 93.3(7) . .
N1 Mn1 S8 89.3(7) . .
S2 Mn1 S8 176.7(3) . .
N1 Mn1 S3 95.7(6) . .
S2 Mn1 S3 84.2(3) . .
S8 Mn1 S3 93.5(3) . .
N1 Mn1 S10 87.6(6) . .
S2 Mn1 S10 100.7(3) . .
S8 Mn1 S10 81.4(3) . .
S3 Mn1 S10 173.9(3) . .
N1 Mn1 S1 175.4(7) . .
S2 Mn1 S1 89.6(3) . .
S8 Mn1 S1 87.9(2) . .
S3 Mn1 S1 88.1(3) . .
S10 Mn1 S1 88.3(3) . .
N3 Mn2 S1 176.9(7) . .
N3 Mn2 S6 89.6(6) . .
S1 Mn2 S6 92.8(3) . .
N3 Mn2 S3 91.3(6) . .
S1 Mn2 S3 90.1(2) . .
S6 Mn2 S3 99.0(3) . .
N3 Mn2 S5 87.1(6) . .
S1 Mn2 S5 91.5(3) . .
S6 Mn2 S5 80.9(3) . .
S3 Mn2 S5 178.4(3) . .
N3 Mn2 S4 86.1(6) . .
S1 Mn2 S4 91.4(3) . .
S6 Mn2 S4 175.7(3) . .
S3 Mn2 S4 80.6(3) . .
S5 Mn2 S4 99.3(3) . .
N5 Mn3 S6 87.4(5) . .
N5 Mn3 S1 170.3(5) . .
S6 Mn3 S1 92.8(3) . .
N5 Mn3 S9 90.5(5) . .
S6 Mn3 S9 175.7(3) . .
S1 Mn3 S9 89.9(3) . .
N5 Mn3 S7 98.2(5) . .
S6 Mn3 S7 82.9(3) . .
S1 Mn3 S7 91.5(2) . .
S9 Mn3 S7 93.7(3) . .
N5 Mn3 S8 82.3(5) . .
S6 Mn3 S8 100.3(3) . .
S1 Mn3 S8 88.1(2) . .
S9 Mn3 S8 83.2(3) . .
S7 Mn3 S8 176.8(3) . .
N4 Mn4 S12 93.6(7) 1_455 .
N4 Mn4 S11 89.6(7) 1_455 .
S12 Mn4 S11 82.9(3) . .
N4 Mn4 S1 174.8(7) 1_455 .
S12 Mn4 S1 91.3(3) . .
S11 Mn4 S1 92.9(3) . .
N4 Mn4 S10 87.8(7) 1_455 .
S12 Mn4 S10 98.3(3) . .
S11 Mn4 S10 177.2(3) . .
S1 Mn4 S10 89.6(2) . .
N4 Mn4 S9 87.2(7) 1_455 .
S12 Mn4 S9 178.9(3) . .
S11 Mn4 S9 97.9(3) . .
S1 Mn4 S9 87.9(2) . .
S10 Mn4 S9 80.9(3) . .
N6 Mn5 S2 95.5(7) . .
N6 Mn5 S1 174.9(7) . .
S2 Mn5 S1 89.6(3) . .
N6 Mn5 S12 89.8(8) . .
S2 Mn5 S12 97.5(3) . .
S1 Mn5 S12 89.5(3) . .
N6 Mn5 S4 90.4(7) . .
S2 Mn5 S4 80.6(3) . .
S1 Mn5 S4 90.5(3) . .
S12 Mn5 S4 178.1(3) . .
N6 Mn5 S13 84.7(7) . .
S2 Mn5 S13 179.7(3) . .
S1 Mn5 S13 90.2(3) . .
S12 Mn5 S13 82.6(3) . .
S4 Mn5 S13 99.3(3) . .
N8 Mn6 S13 88.8(8) . .
N8 Mn6 S1 178.2(7) . .
S13 Mn6 S1 92.2(3) . .
N8 Mn6 S5 89.8(7) . .
S13 Mn6 S5 97.1(3) . .
S1 Mn6 S5 91.6(3) . .
N8 Mn6 S11 86.7(7) . .
S13 Mn6 S11 83.1(3) . .
S1 Mn6 S11 92.0(3) . .
S5 Mn6 S11 176.5(3) . .
N8 Mn6 S7 88.8(7) . .
S13 Mn6 S7 177.6(3) . .
S1 Mn6 S7 90.2(2) . .
S5 Mn6 S7 82.4(3) . .
S11 Mn6 S7 97.3(3) . .
N12 Mn7 N13A 118.7(18) . .
N12 Mn7 N10B 100.9(18) . .
N13A Mn7 N10B 124(2) . .
N12 Mn7 N10A 137.9(16) . .
N13A Mn7 N10A 96(2) . .
N10B Mn7 N10A 37.1(19) . .
N12 Mn7 N14A 111.0(17) . .
N13A Mn7 N14A 75.3(14) . .
N10B Mn7 N14A 126.5(19) . .
N10A Mn7 N14A 100(2) . .
N12 Mn7 N11A 73.0(16) . .
N13A Mn7 N11A 93(2) . .
N10B Mn7 N11A 62(2) . .
N10A Mn7 N11A 82.7(19) . .
N14A Mn7 N11A 168(2) . .
N12 Mn7 N13B 150.0(16) . .
N13A Mn7 N13B 31.7(18) . .
N10B Mn7 N13B 104.2(18) . .
N10A Mn7 N13B 69.1(17) . .
N14A Mn7 N13B 65.5(17) . .
N11A Mn7 N13B 105(2) . .
N12 Mn7 N11B 74.0(13) . .
N13A Mn7 N11B 64.9(15) . .
N10B Mn7 N11B 94(2) . .
N10A Mn7 N11B 104(2) . .
N14A Mn7 N11B 135.2(17) . .
N11A Mn7 N11B 34(2) . .
N13B Mn7 N11B 88.1(18) . .
N12 Mn7 N14B 85.8(14) . .
N13A Mn7 N14B 56(2) . .
N10B Mn7 N14B 170.9(18) . .
N10A Mn7 N14B 135.7(17) . .
N14A Mn7 N14B 44.6(18) . .
N11A Mn7 N14B 127(2) . .
N13B Mn7 N14B 71.3(15) . .
N11B Mn7 N14B 94(2) . .
N12 Mn7 N9B 105.2(16) . .
N13A Mn7 N9B 119.6(18) . .
N10B Mn7 N9B 80.9(18) . .
N10A Mn7 N9B 73.0(19) . .
N14A Mn7 N9B 50.3(16) . .
N11A Mn7 N9B 141(2) . .
N13B Mn7 N9B 95(2) . .
N11B Mn7 N9B 174.4(19) . .
N14B Mn7 N9B 91.5(18) . .
N12 Mn7 N9A 76.2(16) . .
N13A Mn7 N9A 164.2(19) . .
N10B Mn7 N9A 52.2(19) . .
N10A Mn7 N9A 73.2(19) . .
N14A Mn7 N9A 94.8(17) . .
N11A Mn7 N9A 97(2) . .
N13B Mn7 N9A 132.8(19) . .
N11B Mn7 N9A 128.2(19) . .
N14B Mn7 N9A 125(2) . .
N9B Mn7 N9A 46.8(19) . .
Mn2 S1 Mn4 177.6(3) . .
Mn2 S1 Mn3 88.0(2) . .
Mn4 S1 Mn3 92.2(2) . .
Mn2 S1 Mn6 89.9(2) . .
Mn4 S1 Mn6 87.7(2) . .
Mn3 S1 Mn6 90.1(2) . .
Mn2 S1 Mn5 90.3(2) . .
Mn4 S1 Mn5 89.5(2) . .
Mn3 S1 Mn5 178.0(3) . .
Mn6 S1 Mn5 89.0(2) . .
Mn2 S1 Mn1 91.3(2) . .
Mn4 S1 Mn1 91.0(2) . .
Mn3 S1 Mn1 92.1(2) . .
Mn6 S1 Mn1 177.6(3) . .
Mn5 S1 Mn1 88.9(2) . .
As1 S2 Mn1 87.8(3) . .
As1 S2 Mn5 90.7(3) . .
Mn1 S2 Mn5 91.6(3) . .
As1 S3 Mn1 86.7(3) . .
As1 S3 Mn2 89.9(3) . .
Mn1 S3 Mn2 90.4(3) . .
As1 S4 Mn5 89.7(3) . .
As1 S4 Mn2 88.8(3) . .
Mn5 S4 Mn2 87.2(3) . .
As2 S5 Mn6 88.9(3) . .
As2 S5 Mn2 88.6(3) . .
Mn6 S5 Mn2 86.8(3) . .
As2 S6 Mn3 88.6(3) . .
As2 S6 Mn2 89.4(3) . .
Mn3 S6 Mn2 85.9(3) . .
As2 S7 Mn3 88.0(3) . .
As2 S7 Mn6 87.4(3) . .
Mn3 S7 Mn6 88.3(2) . .
As3 S8 Mn1 90.2(3) . .
As3 S8 Mn3 86.9(3) . .
Mn1 S8 Mn3 91.7(3) . .
As3 S9 Mn3 88.0(3) . .
As3 S9 Mn4 88.6(3) . .
Mn3 S9 Mn4 89.8(3) . .
As3 S10 Mn1 88.9(3) . .
As3 S10 Mn4 89.7(3) . .
Mn1 S10 Mn4 90.2(2) . .
As4 S11 Mn4 89.2(3) . .
As4 S11 Mn6 88.0(3) . .
Mn4 S11 Mn6 87.2(3) . .
As4 S12 Mn4 89.1(3) . .
As4 S12 Mn5 88.7(3) . .
Mn4 S12 Mn5 89.5(3) . .
As4 S13 Mn6 88.8(3) . .
As4 S13 Mn5 88.2(3) . .
Mn6 S13 Mn5 88.5(3) . .
N2 N1 Mn1 115(2) . .
N2 N1 H1A 108.6 . .
Mn1 N1 H1A 108.6 . .
N2 N1 H1B 108.6 . .
Mn1 N1 H1B 108.6 . .
H1A N1 H1B 107.6 . .
N1 N2 H2A 109.1 . .
N1 N2 H2B 107.5 . .
H2A N2 H2B 109.5 . .
N4 N3 Mn2 120.0(16) . .
N4 N3 H3A 107.3 . .
Mn2 N3 H3A 107.3 . .
N4 N3 H3B 107.3 . .
Mn2 N3 H3B 107.3 . .
H3A N3 H3B 106.9 . .
N3 N4 Mn4 120.2(17) . 1_655
N3 N4 H4A 107.3 . .
Mn4 N4 H4A 107.3 1_655 .
N3 N4 H4B 107.3 . .
Mn4 N4 H4B 107.3 1_655 .
H4A N4 H4B 106.9 . .
N5 N5 Mn3 125.4(18) 3_565 .
N5 N5 H5A 106.0 3_565 .
Mn3 N5 H5A 106.0 . .
N5 N5 H5B 106.0 3_565 .
Mn3 N5 H5B 106.0 . .
H5A N5 H5B 106.3 . .
N7 N6 Mn5 116(2) . .
N7 N6 H6A 108.3 . .
Mn5 N6 H6A 108.3 . .
N7 N6 H6B 108.3 . .
Mn5 N6 H6B 108.3 . .
H6A N6 H6B 107.4 . .
N6 N7 H7A 109.2 . .
N6 N7 H7B 109.6 . .
H7A N7 H7B 109.5 . .
N8 N8 Mn6 108.8(18) 3_666 .
N8 N8 H8A 109.9 3_666 .
Mn6 N8 H8A 109.9 . .
N8 N8 H8B 109.9 3_666 .
Mn6 N8 H8B 109.9 . .
H8A N8 H8B 108.3 . .
C1A N9A Mn7 117(4) . .
C1B N9B Mn7 102(3) . .
C2A N10A Mn7 113(4) . .
C2B N10B Mn7 113(3) . .
C3 N11A Mn7 112(2) . .
C3 N11B Mn7 111(2) . .
C4 N12 Mn7 115(2) . .
C4 N12 H12A 108.6 . .
Mn7 N12 H12A 108.6 . .
C4 N12 H12B 108.6 . .
Mn7 N12 H12B 108.6 . .
H12A N12 H12B 107.5 . .
C5 N13A Mn7 116(2) . .
C5 N13B Mn7 114(2) . .
C6 N14A Mn7 107(2) . .
C6 N14B Mn7 107(2) . .
N9A C1A C2A 105(5) . .
N9B C1B C2B 123(5) . .
N10A C2A C1A 113(5) . .
N10B C2B C1B 107(5) . .
N11A C3 N11B 53(4) . .
N11A C3 C4 112(3) . .
N11B C3 C4 104(4) . .
N12 C4 C3 113(3) . .
N12 C4 H4C 108.9 . .
C3 C4 H4C 108.9 . .
N12 C4 H4D 108.9 . .
C3 C4 H4D 108.9 . .
H4C C4 H4D 107.8 . .
N13A C5 N13B 49(3) . .
N13A C5 C6 102(3) . .
N13B C5 C6 104(3) . .
N14B C6 N14A 71(3) . .
N14B C6 C5 100(3) . .
N14A C6 C5 112(3) . .

loop_
_geom_bond_atom_site_label_1
_geom_bond_atom_site_label_2
_geom_bond_distance
_geom_bond_site_symmetry_2
As1 S2 2.241(9) .
As1 S3 2.243(10) .
As1 S4 2.265(9) .
As2 S6 2.249(9) .
As2 S5 2.253(9) .
As2 S7 2.262(8) .
As3 S8 2.242(8) .
As3 S10 2.262(8) .
As3 S9 2.278(8) .
As4 S11 2.268(9) .
As4 S12 2.273(10) .
As4 S13 2.273(9) .
Mn1 N1 2.30(3) .
Mn1 S2 2.562(9) .
Mn1 S8 2.608(8) .
Mn1 S3 2.608(8) .
Mn1 S10 2.643(8) .
Mn1 S1 2.675(7) .
Mn2 N3 2.26(2) .
Mn2 S1 2.540(7) .
Mn2 S6 2.643(9) .
Mn2 S3 2.650(9) .
Mn2 S5 2.670(9) .
Mn2 S4 2.675(9) .
Mn3 N5 2.30(2) .
Mn3 S6 2.593(9) .
Mn3 S1 2.594(7) .
Mn3 S9 2.602(9) .
Mn3 S7 2.609(8) .
Mn3 S8 2.676(9) .
Mn4 N4 2.26(2) 1_455
Mn4 S12 2.584(10) .
Mn4 S11 2.587(10) .
Mn4 S1 2.594(7) .
Mn4 S10 2.663(9) .
Mn4 S9 2.693(9) .
Mn5 N6 2.25(2) .
Mn5 S2 2.616(9) .
Mn5 S1 2.625(7) .
Mn5 S12 2.635(9) .
Mn5 S4 2.635(9) .
Mn5 S13 2.654(9) .
Mn6 N8 2.363(16) .
Mn6 S13 2.591(9) .
Mn6 S1 2.596(7) .
Mn6 S5 2.614(9) .
Mn6 S11 2.627(9) .
Mn6 S7 2.665(8) .
Mn7 N12 2.205(17) .
Mn7 N13A 2.237(19) .
Mn7 N10B 2.257(19) .
Mn7 N10A 2.257(19) .
Mn7 N14A 2.261(19) .
Mn7 N11A 2.26(2) .
Mn7 N13B 2.269(19) .
Mn7 N11B 2.275(19) .
Mn7 N14B 2.275(19) .
Mn7 N9B 2.287(19) .
Mn7 N9A 2.297(19) .
N1 N2 1.439(18) .
N1 H1A 0.9000 .
N1 H1B 0.9000 .
N2 H2A 0.8900 .
N2 H2B 0.8900 .
N3 N4 1.40(3) .
N3 H3A 0.9000 .
N3 H3B 0.9000 .
N4 Mn4 2.26(2) 1_655
N4 H4A 0.9000 .
N4 H4B 0.9000 .
N5 N5 1.45(4) 3_565
N5 H5A 0.9000 .
N5 H5B 0.9000 .
N6 N7 1.38(4) .
N6 H6A 0.9000 .
N6 H6B 0.9000 .
N7 H7A 0.8900 .
N7 H7B 0.8900 .
N8 N8 1.45(5) 3_666
N8 H8A 0.9000 .
N8 H8B 0.9000 .
N9A C1A 1.48(2) .
N9B C1B 1.48(2) .
N10A C2A 1.48(2) .
N10B C2B 1.49(2) .
N11A C3 1.48(2) .
N11B C3 1.49(2) .
N12 C4 1.473(19) .
N12 H12A 0.9000 .
N12 H12B 0.9000 .
N13A C5 1.474(19) .
N13B C5 1.48(2) .
N14A C6 1.49(2) .
N14B C6 1.48(2) .
C1A C2A 1.52(2) .
C1B C2B 1.52(2) .
C3 C4 1.516(19) .
C4 H4C 0.9700 .
C4 H4D 0.9700 .
C5 C6 1.521(19) .

loop_
_geom_hbond_atom_site_label_D
_geom_hbond_atom_site_label_H
_geom_hbond_atom_site_label_A
_geom_hbond_distance_DH
_geom_hbond_distance_HA
_geom_hbond_distance_DA
_geom_hbond_angle_DHA
_geom_hbond_site_symmetry_A
N12 H12A S2 0.90 2.97 3.59(3) 128.2 .
N12 H12A N2 0.90 2.52 3.33(5) 151.0 .
N8 H8B S11 0.90 2.69 3.35(2) 131.7 3_666
N8 H8A S7 0.90 2.76 3.43(2) 131.9 3_666
N7 H7B S4 0.89 3.02 3.62(3) 127.0 .
N7 H7A S2 0.89 2.96 3.47(3) 118.5 .
N6 H6B S3 0.90 2.76 3.62(3) 159.5 4_566
N5 H5A S8 0.90 2.78 3.41(2) 128.3 3_565
N4 H4B S5 0.90 2.89 3.51(3) 128.0 .
N4 H4A S4 0.90 2.82 3.49(2) 131.9 .
N3 H3B S9 0.90 2.83 3.45(2) 127.4 1_655
N3 H3A S10 0.90 2.77 3.43(2) 130.8 1_655
N2 H2B S10 0.89 2.86 3.55(4) 135.7 .
N2 H2B N14B 0.89 2.69 3.34(5) 130.8 .
N2 H2A S4 0.89 2.57 3.40(4) 155.2 4_465
N1 H1B S12 0.90 2.68 3.56(3) 167.9 4_565

loop_
_geom_torsion_atom_site_label_1
_geom_torsion_atom_site_label_2
_geom_torsion_atom_site_label_3
_geom_torsion_atom_site_label_4
_geom_torsion
_geom_torsion_site_symmetry_1
_geom_torsion_site_symmetry_4
N3 Mn2 S1 Mn4 55(15) . .
S6 Mn2 S1 Mn4 -89(8) . .
S3 Mn2 S1 Mn4 172(8) . .
S5 Mn2 S1 Mn4 -8(8) . .
S4 Mn2 S1 Mn4 91(8) . .
N3 Mn2 S1 Mn3 150(11) . .
S6 Mn2 S1 Mn3 5.2(3) . .
S3 Mn2 S1 Mn3 -93.8(3) . .
S5 Mn2 S1 Mn3 86.2(3) . .
S4 Mn2 S1 Mn3 -174.5(3) . .
N3 Mn2 S1 Mn6 60(11) . .
S6 Mn2 S1 Mn6 -84.9(3) . .
S3 Mn2 S1 Mn6 176.1(3) . .
S5 Mn2 S1 Mn6 -3.9(3) . .
S4 Mn2 S1 Mn6 95.5(3) . .
N3 Mn2 S1 Mn5 -29(11) . .
S6 Mn2 S1 Mn5 -173.8(3) . .
S3 Mn2 S1 Mn5 87.1(3) . .
S5 Mn2 S1 Mn5 -92.9(3) . .
S4 Mn2 S1 Mn5 6.5(3) . .
N3 Mn2 S1 Mn1 -118(11) . .
S6 Mn2 S1 Mn1 97.2(3) . .
S3 Mn2 S1 Mn1 -1.8(3) . .
S5 Mn2 S1 Mn1 178.2(3) . .
S4 Mn2 S1 Mn1 -82.5(3) . .
N4 Mn4 S1 Mn2 119(10) 1_455 .
S12 Mn4 S1 Mn2 -82(8) . .
S11 Mn4 S1 Mn2 1(8) . .
S10 Mn4 S1 Mn2 179(100) . .
S9 Mn4 S1 Mn2 98(8) . .
N4 Mn4 S1 Mn3 25(7) 1_455 .
S12 Mn4 S1 Mn3 -176.6(3) . .
S11 Mn4 S1 Mn3 -93.6(3) . .
S10 Mn4 S1 Mn3 85.1(3) . .
S9 Mn4 S1 Mn3 4.2(3) . .
N4 Mn4 S1 Mn6 115(7) 1_455 .
S12 Mn4 S1 Mn6 -86.6(3) . .
S11 Mn4 S1 Mn6 -3.6(3) . .
S10 Mn4 S1 Mn6 175.1(2) . .
S9 Mn4 S1 Mn6 94.2(2) . .
N4 Mn4 S1 Mn5 -156(7) 1_455 .
S12 Mn4 S1 Mn5 2.4(3) . .
S11 Mn4 S1 Mn5 85.4(3) . .
S10 Mn4 S1 Mn5 -95.9(2) . .
S9 Mn4 S1 Mn5 -176.9(3) . .
N4 Mn4 S1 Mn1 -67(7) 1_455 .
S12 Mn4 S1 Mn1 91.3(3) . .
S11 Mn4 S1 Mn1 174.3(3) . .
S10 Mn4 S1 Mn1 -7.0(2) . .
S9 Mn4 S1 Mn1 -87.9(3) . .
N5 Mn3 S1 Mn2 86(3) . .
S6 Mn3 S1 Mn2 -5.3(3) . .
S9 Mn3 S1 Mn2 178.1(3) . .
S7 Mn3 S1 Mn2 -88.3(3) . .
S8 Mn3 S1 Mn2 94.9(2) . .
N5 Mn3 S1 Mn4 -97(3) . .
S6 Mn3 S1 Mn4 172.3(3) . .
S9 Mn3 S1 Mn4 -4.3(3) . .
S7 Mn3 S1 Mn4 89.3(3) . .
S8 Mn3 S1 Mn4 -87.5(3) . .
N5 Mn3 S1 Mn6 176(3) . .
S6 Mn3 S1 Mn6 84.6(3) . .
S9 Mn3 S1 Mn6 -92.0(3) . .
S7 Mn3 S1 Mn6 1.6(3) . .
S8 Mn3 S1 Mn6 -175.2(2) . .
N5 Mn3 S1 Mn5 115(9) . .
S6 Mn3 S1 Mn5 24(9) . .
S9 Mn3 S1 Mn5 -153(9) . .
S7 Mn3 S1 Mn5 -59(9) . .
S8 Mn3 S1 Mn5 124(9) . .
N5 Mn3 S1 Mn1 -5(3) . .
S6 Mn3 S1 Mn1 -96.6(3) . .
S9 Mn3 S1 Mn1 86.8(3) . .
S7 Mn3 S1 Mn1 -179.5(2) . .
S8 Mn3 S1 Mn1 3.6(2) . .
N8 Mn6 S1 Mn2 143(25) . .
S13 Mn6 S1 Mn2 -93.1(3) . .
S5 Mn6 S1 Mn2 4.0(3) . .
S11 Mn6 S1 Mn2 -176.3(3) . .
S7 Mn6 S1 Mn2 86.4(3) . .
N8 Mn6 S1 Mn4 -37(26) . .
S13 Mn6 S1 Mn4 86.7(3) . .
S5 Mn6 S1 Mn4 -176.2(3) . .
S11 Mn6 S1 Mn4 3.6(3) . .
S7 Mn6 S1 Mn4 -93.8(2) . .
N8 Mn6 S1 Mn3 55(26) . .
S13 Mn6 S1 Mn3 178.8(3) . .
S5 Mn6 S1 Mn3 -84.0(3) . .
S11 Mn6 S1 Mn3 95.7(3) . .
S7 Mn6 S1 Mn3 -1.6(2) . .
N8 Mn6 S1 Mn5 -127(25) . .
S13 Mn6 S1 Mn5 -2.9(3) . .
S5 Mn6 S1 Mn5 94.3(3) . .
S11 Mn6 S1 Mn5 -86.0(3) . .
S7 Mn6 S1 Mn5 176.7(2) . .
N8 Mn6 S1 Mn1 -96(26) . .
S13 Mn6 S1 Mn1 27(7) . .
S5 Mn6 S1 Mn1 125(7) . .
S11 Mn6 S1 Mn1 -56(7) . .
S7 Mn6 S1 Mn1 -153(7) . .
N6 Mn5 S1 Mn2 93(9) . .
S2 Mn5 S1 Mn2 -87.2(3) . .
S12 Mn5 S1 Mn2 175.3(3) . .
S4 Mn5 S1 Mn2 -6.6(3) . .
S13 Mn5 S1 Mn2 92.7(3) . .
N6 Mn5 S1 Mn4 -85(9) . .
S2 Mn5 S1 Mn4 95.1(3) . .
S12 Mn5 S1 Mn4 -2.3(3) . .
S4 Mn5 S1 Mn4 175.8(3) . .
S13 Mn5 S1 Mn4 -84.9(3) . .
N6 Mn5 S1 Mn3 64(13) . .
S2 Mn5 S1 Mn3 -116(9) . .
S12 Mn5 S1 Mn3 146(9) . .
S4 Mn5 S1 Mn3 -35(9) . .
S13 Mn5 S1 Mn3 64(9) . .
N6 Mn5 S1 Mn6 3(9) . .
S2 Mn5 S1 Mn6 -177.1(3) . .
S12 Mn5 S1 Mn6 85.4(3) . .
S4 Mn5 S1 Mn6 -96.5(3) . .
S13 Mn5 S1 Mn6 2.8(3) . .
N6 Mn5 S1 Mn1 -176(9) . .
S2 Mn5 S1 Mn1 4.1(3) . .
S12 Mn5 S1 Mn1 -93.4(3) . .
S4 Mn5 S1 Mn1 84.7(3) . .
S13 Mn5 S1 Mn1 -176.0(3) . .
N1 Mn1 S1 Mn2 -145(8) . .
S2 Mn1 S1 Mn2 86.0(3) . .
S8 Mn1 S1 Mn2 -91.8(3) . .
S3 Mn1 S1 Mn2 1.8(3) . .
S10 Mn1 S1 Mn2 -173.2(3) . .
N1 Mn1 S1 Mn4 36(8) . .
S2 Mn1 S1 Mn4 -93.7(3) . .
S8 Mn1 S1 Mn4 88.5(3) . .
S3 Mn1 S1 Mn4 -177.9(3) . .
S10 Mn1 S1 Mn4 7.0(2) . .
N1 Mn1 S1 Mn3 -57(8) . .
S2 Mn1 S1 Mn3 174.1(3) . .
S8 Mn1 S1 Mn3 -3.7(3) . .
S3 Mn1 S1 Mn3 89.9(3) . .
S10 Mn1 S1 Mn3 -85.2(2) . .
N1 Mn1 S1 Mn6 95(11) . .
S2 Mn1 S1 Mn6 -35(7) . .
S8 Mn1 S1 Mn6 148(7) . .
S3 Mn1 S1 Mn6 -119(7) . .
S10 Mn1 S1 Mn6 66(7) . .
N1 Mn1 S1 Mn5 125(8) . .
S2 Mn1 S1 Mn5 -4.2(3) . .
S8 Mn1 S1 Mn5 178.0(3) . .
S3 Mn1 S1 Mn5 -88.4(3) . .
S10 Mn1 S1 Mn5 96.5(2) . .
S3 As1 S2 Mn1 -2.0(3) . .
S4 As1 S2 Mn1 99.6(3) . .
S3 As1 S2 Mn5 -93.5(3) . .
S4 As1 S2 Mn5 8.1(3) . .
N1 Mn1 S2 As1 97.1(6) . .
S8 Mn1 S2 As1 -46(5) . .
S3 Mn1 S2 As1 1.7(3) . .
S10 Mn1 S2 As1 -174.7(3) . .
S1 Mn1 S2 As1 -86.5(3) . .
N1 Mn1 S2 Mn5 -172.2(6) . .
S8 Mn1 S2 Mn5 45(5) . .
S3 Mn1 S2 Mn5 92.3(3) . .
S10 Mn1 S2 Mn5 -84.0(3) . .
S1 Mn1 S2 Mn5 4.2(3) . .
N6 Mn5 S2 As1 -96.4(8) . .
S1 Mn5 S2 As1 83.6(3) . .
S12 Mn5 S2 As1 173.1(3) . .
S4 Mn5 S2 As1 -6.9(3) . .
S13 Mn5 S2 As1 74(71) . .
N6 Mn5 S2 Mn1 175.7(7) . .
S1 Mn5 S2 Mn1 -4.3(3) . .
S12 Mn5 S2 Mn1 85.2(3) . .
S4 Mn5 S2 Mn1 -94.8(3) . .
S13 Mn5 S2 Mn1 -14(71) . .
S2 As1 S3 Mn1 1.9(3) . .
S4 As1 S3 Mn1 -98.2(3) . .
S2 As1 S3 Mn2 92.3(3) . .
S4 As1 S3 Mn2 -7.8(3) . .
N1 Mn1 S3 As1 -94.4(7) . .
S2 Mn1 S3 As1 -1.7(3) . .
S8 Mn1 S3 As1 175.9(3) . .
S10 Mn1 S3 As1 142(3) . .
S1 Mn1 S3 As1 88.1(3) . .
N1 Mn1 S3 Mn2 175.7(7) . .
S2 Mn1 S3 Mn2 -91.6(3) . .
S8 Mn1 S3 Mn2 86.0(3) . .
S10 Mn1 S3 Mn2 52(3) . .
S1 Mn1 S3 Mn2 -1.8(3) . .
N3 Mn2 S3 As1 92.5(6) . .
S1 Mn2 S3 As1 -84.8(3) . .
S6 Mn2 S3 As1 -177.7(3) . .
S5 Mn2 S3 As1 95(12) . .
S4 Mn2 S3 As1 6.6(3) . .
N3 Mn2 S3 Mn1 179.1(6) . .
S1 Mn2 S3 Mn1 1.9(3) . .
S6 Mn2 S3 Mn1 -91.0(3) . .
S5 Mn2 S3 Mn1 -178(100) . .
S4 Mn2 S3 Mn1 93.3(3) . .
S2 As1 S4 Mn5 -8.0(3) . .
S3 As1 S4 Mn5 94.9(3) . .
S2 As1 S4 Mn2 -95.2(3) . .
S3 As1 S4 Mn2 7.8(3) . .
N6 Mn5 S4 As1 102.4(7) . .
S2 Mn5 S4 As1 6.9(3) . .
S1 Mn5 S4 As1 -82.6(3) . .
S12 Mn5 S4 As1 7(10) . .
S13 Mn5 S4 As1 -172.9(3) . .
N6 Mn5 S4 Mn2 -168.8(7) . .
S2 Mn5 S4 Mn2 95.7(3) . .
S1 Mn5 S4 Mn2 6.3(3) . .
S12 Mn5 S4 Mn2 96(10) . .
S13 Mn5 S4 Mn2 -84.0(3) . .
N3 Mn2 S4 As1 -98.5(6) . .
S1 Mn2 S4 As1 83.3(3) . .
S6 Mn2 S4 As1 -92(4) . .
S3 Mn2 S4 As1 -6.5(3) . .
S5 Mn2 S4 As1 175.1(3) . .
N3 Mn2 S4 Mn5 171.7(6) . .
S1 Mn2 S4 Mn5 -6.5(3) . .
S6 Mn2 S4 Mn5 178(100) . .
S3 Mn2 S4 Mn5 -96.3(3) . .
S5 Mn2 S4 Mn5 85.3(3) . .
S6 As2 S5 Mn6 -95.7(3) . .
S7 As2 S5 Mn6 6.1(3) . .
S6 As2 S5 Mn2 -9.0(3) . .
S7 As2 S5 Mn2 92.9(3) . .
N8 Mn6 S5 As2 -94.0(7) . .
S13 Mn6 S5 As2 177.3(3) . .
S1 Mn6 S5 As2 84.8(3) . .
S11 Mn6 S5 As2 -91(5) . .
S7 Mn6 S5 As2 -5.1(3) . .
N8 Mn6 S5 Mn2 177.4(7) . .
S13 Mn6 S5 Mn2 88.6(3) . .
S1 Mn6 S5 Mn2 -3.8(3) . .
S11 Mn6 S5 Mn2 -179(100) . .
S7 Mn6 S5 Mn2 -93.8(3) . .
N3 Mn2 S5 As2 97.7(6) . .
S1 Mn2 S5 As2 -85.1(3) . .
S6 Mn2 S5 As2 7.6(3) . .
S3 Mn2 S5 As2 95(12) . .
S4 Mn2 S5 As2 -176.7(3) . .
N3 Mn2 S5 Mn6 -173.4(6) . .
S1 Mn2 S5 Mn6 3.9(3) . .
S6 Mn2 S5 Mn6 96.5(3) . .
S3 Mn2 S5 Mn6 -176(100) . .
S4 Mn2 S5 Mn6 -87.8(3) . .
S5 As2 S6 Mn3 94.9(3) . .
S7 As2 S6 Mn3 -7.9(3) . .
S5 As2 S6 Mn2 9.0(3) . .
S7 As2 S6 Mn2 -93.8(3) . .
N5 Mn3 S6 As2 105.4(5) . .
S1 Mn3 S6 As2 -84.4(3) . .
S9 Mn3 S6 As2 44(4) . .
S7 Mn3 S6 As2 6.8(3) . .
S8 Mn3 S6 As2 -172.9(3) . .
N5 Mn3 S6 Mn2 -165.2(5) . .
S1 Mn3 S6 Mn2 5.1(3) . .
S9 Mn3 S6 Mn2 133(4) . .
S7 Mn3 S6 Mn2 96.2(3) . .
S8 Mn3 S6 Mn2 -83.5(3) . .
N3 Mn2 S6 As2 -94.8(6) . .
S1 Mn2 S6 As2 83.5(3) . .
S3 Mn2 S6 As2 174.0(3) . .
S5 Mn2 S6 As2 -7.6(3) . .
S4 Mn2 S6 As2 -101(4) . .
N3 Mn2 S6 Mn3 176.6(6) . .
S1 Mn2 S6 Mn3 -5.2(3) . .
S3 Mn2 S6 Mn3 85.3(3) . .
S5 Mn2 S6 Mn3 -96.3(3) . .
S4 Mn2 S6 Mn3 170(4) . .
S6 As2 S7 Mn3 7.8(3) . .
S5 As2 S7 Mn3 -94.3(3) . .
S6 As2 S7 Mn6 96.2(3) . .
S5 As2 S7 Mn6 -6.0(3) . .
N5 Mn3 S7 As2 -93.1(5) . .
S6 Mn3 S7 As2 -6.7(3) . .
S1 Mn3 S7 As2 85.9(3) . .
S9 Mn3 S7 As2 175.9(3) . .
S8 Mn3 S7 As2 168(5) . .
N5 Mn3 S7 Mn6 179.4(5) . .
S6 Mn3 S7 Mn6 -94.2(3) . .
S1 Mn3 S7 Mn6 -1.6(2) . .
S9 Mn3 S7 Mn6 88.4(3) . .
S8 Mn3 S7 Mn6 81(5) . .
N8 Mn6 S7 As2 95.1(7) . .
S13 Mn6 S7 As2 83(7) . .
S1 Mn6 S7 As2 -86.5(3) . .
S5 Mn6 S7 As2 5.1(3) . .
S11 Mn6 S7 As2 -178.4(3) . .
N8 Mn6 S7 Mn3 -176.9(7) . .
S13 Mn6 S7 Mn3 171(7) . .
S1 Mn6 S7 Mn3 1.6(2) . .
S5 Mn6 S7 Mn3 93.1(3) . .
S11 Mn6 S7 Mn3 -90.4(3) . .
S10 As3 S8 Mn1 -6.2(3) . .
S9 As3 S8 Mn1 96.0(3) . .
S10 As3 S8 Mn3 -97.9(3) . .
S9 As3 S8 Mn3 4.3(3) . .
N1 Mn1 S8 As3 93.0(6) . .
S2 Mn1 S8 As3 -124(5) . .
S3 Mn1 S8 As3 -171.3(3) . .
S10 Mn1 S8 As3 5.3(3) . .
S1 Mn1 S8 As3 -83.3(3) . .
N1 Mn1 S8 Mn3 179.9(6) . .
S2 Mn1 S8 Mn3 -37(5) . .
S3 Mn1 S8 Mn3 -84.4(3) . .
S10 Mn1 S8 Mn3 92.2(3) . .
S1 Mn1 S8 Mn3 3.6(2) . .
N5 Mn3 S8 As3 -95.2(5) . .
S6 Mn3 S8 As3 178.9(3) . .
S1 Mn3 S8 As3 86.4(3) . .
S9 Mn3 S8 As3 -3.7(3) . .
S7 Mn3 S8 As3 4(5) . .
N5 Mn3 S8 Mn1 174.7(5) . .
S6 Mn3 S8 Mn1 88.8(3) . .
S1 Mn3 S8 Mn1 -3.7(3) . .
S9 Mn3 S8 Mn1 -93.8(3) . .
S7 Mn3 S8 Mn1 -86(5) . .
S8 As3 S9 Mn3 -4.4(3) . .
S10 As3 S9 Mn3 97.0(3) . .
S8 As3 S9 Mn4 -94.2(3) . .
S10 As3 S9 Mn4 7.2(3) . .
N5 Mn3 S9 As3 85.8(5) . .
S6 Mn3 S9 As3 147(4) . .
S1 Mn3 S9 As3 -84.5(3) . .
S7 Mn3 S9 As3 -175.9(3) . .
S8 Mn3 S9 As3 3.6(3) . .
N5 Mn3 S9 Mn4 174.5(5) . .
S6 Mn3 S9 Mn4 -124(4) . .
S1 Mn3 S9 Mn4 4.2(3) . .
S7 Mn3 S9 Mn4 -87.3(3) . .
S8 Mn3 S9 Mn4 92.3(3) . .
N4 Mn4 S9 As3 -94.3(7) 1_455 .
S12 Mn4 S9 As3 40(17) . .
S11 Mn4 S9 As3 176.5(3) . .
S1 Mn4 S9 As3 83.8(3) . .
S10 Mn4 S9 As3 -6.1(2) . .
N4 Mn4 S9 Mn3 177.7(7) 1_455 .
S12 Mn4 S9 Mn3 -48(16) . .
S11 Mn4 S9 Mn3 88.5(3) . .
S1 Mn4 S9 Mn3 -4.2(3) . .
S10 Mn4 S9 Mn3 -94.1(3) . .
S8 As3 S10 Mn1 6.1(3) . .
S9 As3 S10 Mn1 -97.5(3) . .
S8 As3 S10 Mn4 96.3(3) . .
S9 As3 S10 Mn4 -7.3(3) . .
N1 Mn1 S10 As3 -94.9(7) . .
S2 Mn1 S10 As3 172.1(3) . .
S8 Mn1 S10 As3 -5.2(3) . .
S3 Mn1 S10 As3 29(3) . .
S1 Mn1 S10 As3 82.9(3) . .
N1 Mn1 S10 Mn4 175.4(7) . .
S2 Mn1 S10 Mn4 82.4(3) . .
S8 Mn1 S10 Mn4 -94.9(3) . .
S3 Mn1 S10 Mn4 -61(3) . .
S1 Mn1 S10 Mn4 -6.8(2) . .
N4 Mn4 S10 As3 93.6(7) 1_455 .
S12 Mn4 S10 As3 -173.1(3) . .
S11 Mn4 S10 As3 71(6) . .
S1 Mn4 S10 As3 -81.8(3) . .
S9 Mn4 S10 As3 6.1(2) . .
N4 Mn4 S10 Mn1 -177.5(7) 1_455 .
S12 Mn4 S10 Mn1 -84.2(3) . .
S11 Mn4 S10 Mn1 160(6) . .
S1 Mn4 S10 Mn1 7.1(2) . .
S9 Mn4 S10 Mn1 95.0(3) . .
S12 As4 S11 Mn4 -7.4(3) . .
S13 As4 S11 Mn4 94.5(3) . .
S12 As4 S11 Mn6 -94.6(3) . .
S13 As4 S11 Mn6 7.3(3) . .
N4 Mn4 S11 As4 100.1(7) 1_455 .
S12 Mn4 S11 As4 6.5(3) . .
S1 Mn4 S11 As4 -84.5(3) . .
S10 Mn4 S11 As4 123(6) . .
S9 Mn4 S11 As4 -172.8(3) . .
N4 Mn4 S11 Mn6 -171.8(7) 1_455 .
S12 Mn4 S11 Mn6 94.5(3) . .
S1 Mn4 S11 Mn6 3.6(3) . .
S10 Mn4 S11 Mn6 -149(6) . .
S9 Mn4 S11 Mn6 -84.7(3) . .
N8 Mn6 S11 As4 -95.5(7) . .
S13 Mn6 S11 As4 -6.3(3) . .
S1 Mn6 S11 As4 85.7(3) . .
S5 Mn6 S11 As4 -99(5) . .
S7 Mn6 S11 As4 176.1(3) . .
N8 Mn6 S11 Mn4 175.3(7) . .
S13 Mn6 S11 Mn4 -95.6(3) . .
S1 Mn6 S11 Mn4 -3.6(3) . .
S5 Mn6 S11 Mn4 172(5) . .
S7 Mn6 S11 Mn4 86.9(3) . .
S11 As4 S12 Mn4 7.4(3) . .
S13 As4 S12 Mn4 -93.6(3) . .
S11 As4 S12 Mn5 96.9(3) . .
S13 As4 S12 Mn5 -4.1(3) . .
N4 Mn4 S12 As4 -95.6(7) 1_455 .
S11 Mn4 S12 As4 -6.5(3) . .
S1 Mn4 S12 As4 86.3(3) . .
S10 Mn4 S12 As4 176.1(3) . .
S9 Mn4 S12 As4 130(16) . .
N4 Mn4 S12 Mn5 175.7(7) 1_455 .
S11 Mn4 S12 Mn5 -95.2(3) . .
S1 Mn4 S12 Mn5 -2.4(3) . .
S10 Mn4 S12 Mn5 87.4(3) . .
S9 Mn4 S12 Mn5 42(17) . .
N6 Mn5 S12 As4 88.2(7) . .
S2 Mn5 S12 As4 -176.3(3) . .
S1 Mn5 S12 As4 -86.8(3) . .
S4 Mn5 S12 As4 -176(100) . .
S13 Mn5 S12 As4 3.5(3) . .
N6 Mn5 S12 Mn4 177.3(7) . .
S2 Mn5 S12 Mn4 -87.1(3) . .
S1 Mn5 S12 Mn4 2.3(3) . .
S4 Mn5 S12 Mn4 -87(10) . .
S13 Mn5 S12 Mn4 92.6(3) . .
S11 As4 S13 Mn6 -7.4(3) . .
S12 As4 S13 Mn6 92.5(3) . .
S11 As4 S13 Mn5 -95.8(3) . .
S12 As4 S13 Mn5 4.0(3) . .
N8 Mn6 S13 As4 93.1(7) . .
S1 Mn6 S13 As4 -85.4(3) . .
S5 Mn6 S13 As4 -177.2(3) . .
S11 Mn6 S13 As4 6.3(3) . .
S7 Mn6 S13 As4 105(7) . .
N8 Mn6 S13 Mn5 -178.6(7) . .
S1 Mn6 S13 Mn5 2.9(3) . .
S5 Mn6 S13 Mn5 -89.0(3) . .
S11 Mn6 S13 Mn5 94.6(3) . .
S7 Mn6 S13 Mn5 -167(7) . .
N6 Mn5 S13 As4 -93.9(8) . .
S2 Mn5 S13 As4 96(71) . .
S1 Mn5 S13 As4 86.0(3) . .
S12 Mn5 S13 As4 -3.5(3) . .
S4 Mn5 S13 As4 176.5(3) . .
N6 Mn5 S13 Mn6 177.2(8) . .
S2 Mn5 S13 Mn6 7(71) . .
S1 Mn5 S13 Mn6 -2.8(3) . .
S12 Mn5 S13 Mn6 -92.3(3) . .
S4 Mn5 S13 Mn6 87.7(3) . .
S2 Mn1 N1 N2 44(2) . .
S8 Mn1 N1 N2 -138(2) . .
S3 Mn1 N1 N2 129(2) . .
S10 Mn1 N1 N2 -56(2) . .
S1 Mn1 N1 N2 -85(9) . .
S1 Mn2 N3 N4 -14(13) . .
S6 Mn2 N3 N4 130.3(18) . .
S3 Mn2 N3 N4 -130.7(18) . .
S5 Mn2 N3 N4 49.4(18) . .
S4 Mn2 N3 N4 -50.1(18) . .
Mn2 N3 N4 Mn4 177.0(10) . 1_655
S6 Mn3 N5 N5 144(2) . 3_565
S1 Mn3 N5 N5 53(5) . 3_565
S9 Mn3 N5 N5 -40(2) . 3_565
S7 Mn3 N5 N5 -133(2) . 3_565
S8 Mn3 N5 N5 43(2) . 3_565
S2 Mn5 N6 N7 24(2) . .
S1 Mn5 N6 N7 -156(7) . .
S12 Mn5 N6 N7 122(2) . .
S4 Mn5 N6 N7 -57(2) . .
S13 Mn5 N6 N7 -156(2) . .
S13 Mn6 N8 N8 -133(3) . 3_666
S1 Mn6 N8 N8 -9(28) . 3_666
S5 Mn6 N8 N8 130(3) . 3_666
S11 Mn6 N8 N8 -49(3) . 3_666
S7 Mn6 N8 N8 48(3) . 3_666
N12 Mn7 N9A C1A -161(5) . .
N13A Mn7 N9A C1A 38(10) . .
N10B Mn7 N9A C1A -45(5) . .
N10A Mn7 N9A C1A -10(5) . .
N14A Mn7 N9A C1A 88(5) . .
N11A Mn7 N9A C1A -91(5) . .
N13B Mn7 N9A C1A 28(6) . .
N11B Mn7 N9A C1A -105(5) . .
N14B Mn7 N9A C1A 124(5) . .
N9B Mn7 N9A C1A 72(5) . .
N12 Mn7 N9B C1B -112(4) . .
N13A Mn7 N9B C1B 111(4) . .
N10B Mn7 N9B C1B -13(4) . .
N10A Mn7 N9B C1B 24(4) . .
N14A Mn7 N9B C1B 143(5) . .
N11A Mn7 N9B C1B -30(6) . .
N13B Mn7 N9B C1B 90(4) . .
N11B Mn7 N9B C1B -31(21) . .
N14B Mn7 N9B C1B 162(4) . .
N9A Mn7 N9B C1B -59(4) . .
N12 Mn7 N10A C2A 28(6) . .
N13A Mn7 N10A C2A 175(4) . .
N10B Mn7 N10A C2A 32(4) . .
N14A Mn7 N10A C2A -109(4) . .
N11A Mn7 N10A C2A 83(5) . .
N13B Mn7 N10A C2A -168(5) . .
N11B Mn7 N10A C2A 109(4) . .
N14B Mn7 N10A C2A -140(4) . .
N9B Mn7 N10A C2A -66(4) . .
N9A Mn7 N10A C2A -17(4) . .
N12 Mn7 N10B C2B 95(5) . .
N13A Mn7 N10B C2B -128(4) . .
N10A Mn7 N10B C2B -82(5) . .
N14A Mn7 N10B C2B -31(5) . .
N11A Mn7 N10B C2B 159(5) . .
N13B Mn7 N10B C2B -101(5) . .
N11B Mn7 N10B C2B 170(5) . .
N14B Mn7 N10B C2B -42(15) . .
N9B Mn7 N10B C2B -8(5) . .
N9A Mn7 N10B C2B 33(4) . .
N12 Mn7 N11A C3 -34(4) . .
N13A Mn7 N11A C3 85(5) . .
N10B Mn7 N11A C3 -147(6) . .
N10A Mn7 N11A C3 -179(5) . .
N14A Mn7 N11A C3 78(11) . .
N13B Mn7 N11A C3 115(4) . .
N11B Mn7 N11A C3 52(3) . .
N14B Mn7 N11A C3 37(6) . .
N9B Mn7 N11A C3 -128(4) . .
N9A Mn7 N11A C3 -107(5) . .
N12 Mn7 N11B C3 32(3) . .
N13A Mn7 N11B C3 165(5) . .
N10B Mn7 N11B C3 -69(4) . .
N10A Mn7 N11B C3 -105(4) . .
N14A Mn7 N11B C3 136(3) . .
N11A Mn7 N11B C3 -52(3) . .
N13B Mn7 N11B C3 -173(4) . .
N14B Mn7 N11B C3 116(4) . .
N9B Mn7 N11B C3 -51(21) . .
N9A Mn7 N11B C3 -26(5) . .
N13A Mn7 N12 C4 -53(3) . .
N10B Mn7 N12 C4 86(3) . .
N10A Mn7 N12 C4 88(4) . .
N14A Mn7 N12 C4 -137(3) . .
N11A Mn7 N12 C4 31(3) . .
N13B Mn7 N12 C4 -60(4) . .
N11B Mn7 N12 C4 -4(3) . .
N14B Mn7 N12 C4 -100(3) . .
N9B Mn7 N12 C4 170(3) . .
N9A Mn7 N12 C4 133(3) . .
N12 Mn7 N13A C5 -120(4) . .
N10B Mn7 N13A C5 110(4) . .
N10A Mn7 N13A C5 85(4) . .
N14A Mn7 N13A C5 -14(4) . .
N11A Mn7 N13A C5 168(4) . .
N13B Mn7 N13A C5 53(3) . .
N11B Mn7 N13A C5 -173(5) . .
N14B Mn7 N13A C5 -59(4) . .
N9B Mn7 N13A C5 11(5) . .
N9A Mn7 N13A C5 39(10) . .
N12 Mn7 N13B C5 -40(5) . .
N13A Mn7 N13B C5 -52(3) . .
N10B Mn7 N13B C5 174(3) . .
N10A Mn7 N13B C5 162(4) . .
N14A Mn7 N13B C5 50(3) . .
N11A Mn7 N13B C5 -122(4) . .
N11B Mn7 N13B C5 -92(4) . .
N14B Mn7 N13B C5 2(3) . .
N9B Mn7 N13B C5 92(4) . .
N9A Mn7 N13B C5 123(3) . .
N12 Mn7 N14A C6 98(3) . .
N13A Mn7 N14A C6 -17(3) . .
N10B Mn7 N14A C6 -139(3) . .
N10A Mn7 N14A C6 -111(4) . .
N11A Mn7 N14A C6 -10(12) . .
N13B Mn7 N14A C6 -50(3) . .
N11B Mn7 N14A C6 10(5) . .
N14B Mn7 N14A C6 38(3) . .
N9B Mn7 N14A C6 -169(5) . .
N9A Mn7 N14A C6 175(3) . .
N12 Mn7 N14B C6 -165(3) . .
N13A Mn7 N14B C6 66(3) . .
N10B Mn7 N14B C6 -27(15) . .
N10A Mn7 N14B C6 8(5) . .
N14A Mn7 N14B C6 -39(3) . .
N11A Mn7 N14B C6 130(3) . .
N13B Mn7 N14B C6 35(3) . .
N11B Mn7 N14B C6 122(3) . .
N9B Mn7 N14B C6 -59(3) . .
N9A Mn7 N14B C6 -95(4) . .
Mn7 N9A C1A C2A 33(7) . .
Mn7 N9B C1B C2B 38(8) . .
Mn7 N10A C2A C1A 42(7) . .
N9A C1A C2A N10A -48(7) . .
Mn7 N10B C2B C1B 27(7) . .
N9B C1B C2B N10B -47(9) . .
Mn7 N11A C3 N11B -58(3) . .
Mn7 N11A C3 C4 33(6) . .
Mn7 N11B C3 N11A 57(3) . .
Mn7 N11B C3 C4 -51(4) . .
Mn7 N12 C4 C3 -23(5) . .
N11A C3 C4 N12 -7(6) . .
N11B C3 C4 N12 48(5) . .
Mn7 N13A C5 N13B -58(3) . .
Mn7 N13A C5 C6 40(4) . .
Mn7 N13B C5 N13A 56(3) . .
Mn7 N13B C5 C6 -38(4) . .
Mn7 N14B C6 N14A 45(3) . .
Mn7 N14B C6 C5 -66(3) . .
Mn7 N14A C6 N14B -45(3) . .
Mn7 N14A C6 C5 48(4) . .
N13A C5 C6 N14B 16(4) . .
N13B C5 C6 N14B 66(3) . .
N13A C5 C6 N14A -57(4) . .
N13B C5 C6 N14A -7(5) . .
